data_2003947
loop_
_publ_author_name
'Jedrzejas, M. J.'
'Luo, M.'
'Singh, S.'
'Brouillette, W. J.'
'Air, G. M.'

_publ_section_title
;
 4-(Acetylamino)-3-hydroxy-5-nitrobenzoic Acid
;
_journal_issue 9
_journal_name_full 'Acta Crystallographica Section C'
_journal_page_first 1910
_journal_page_last 1912
_journal_paper_doi 10.1107/S0108270195003258
_journal_volume 51
_journal_year 1995
_chemical_formula_sum 'C9 H8 N2 O6'
_chemical_formula_weight 240.172
_space_group_IT_number 2
_symmetry_cell_setting triclinic
_symmetry_space_group_name_Hall '-P 1'
_symmetry_space_group_name_H-M 'P -1'
_atom_type_scat_source 'Cromer & Waber (1974)'
_cell_angle_alpha 98.370(10)
_cell_angle_beta 109.590(10)
_cell_angle_gamma 105.980(10)
_cell_formula_units_Z 2
_cell_length_a 7.4840(10)
_cell_length_b 10.7350(10)
_cell_length_c 7.1191(9)
_cell_measurement_reflns_used 25
_cell_measurement_temperature 293
_cell_measurement_theta_max 39.62
_cell_measurement_theta_min 30.09
_cell_volume 499.84(12)
_diffrn_measurement_device 'Enraf-Nonius CAD-4'
_diffrn_measurement_method \w-2\q
_diffrn_radiation_type CuK\a
_diffrn_radiation_wavelength 1.5418
_diffrn_reflns_av_R_equivalents .049
_diffrn_reflns_limit_h_max 8
_diffrn_reflns_limit_h_min -08
_diffrn_reflns_limit_k_max 12
_diffrn_reflns_limit_k_min -012
_diffrn_reflns_limit_l_max 8
_diffrn_reflns_limit_l_min 0
_diffrn_reflns_number 1619
_diffrn_reflns_theta_max 65.5
_diffrn_standards_decay_% '0.059% h^-1^'
_diffrn_standards_interval_time 60
_diffrn_standards_number 3
_exptl_absorpt_coefficient_mu .114
_exptl_absorpt_correction_T_max .9972
_exptl_absorpt_correction_T_min .9778
_exptl_absorpt_correction_type 'empirical via \y scans (North, Phillips & Mathews, 1968)'
_exptl_crystal_colour 'Yellowish and transparent'
_exptl_crystal_density_diffrn 1.596
_exptl_crystal_description Irregular
_exptl_crystal_size_max .45
_exptl_crystal_size_mid .44
_exptl_crystal_size_min .15
_refine_diff_density_max .265
_refine_diff_density_min -0.253
_refine_ls_extinction_coef 'g = 1.4657E-6'
_refine_ls_extinction_method 'F~c~ = F~c~/(1 + gI~c~)'
_refine_ls_goodness_of_fit_obs 2.43
_refine_ls_number_parameters 170
_refine_ls_number_reflns 1376
_refine_ls_R_factor_obs .0517
_refine_ls_shift/esd_max .00035
_refine_ls_structure_factor_coef F
_refine_ls_weighting_details 'w = 4(F~o~)^2^/[\s^2^(F~o~)]^2^'
_refine_ls_weighting_scheme calc
_refine_ls_wR_factor_obs .0647
_reflns_number_observed 1376
_reflns_number_total 1449
_reflns_observed_criterion I>3\s(I)
_cod_data_source_file pt1001.cif
_cod_data_source_block pt1001a
_cod_depositor_comments
;

  Adding _atom_site_type_symbol tag to prevent confusion between Ho and
  H atoms

  Andrius Merkys
  2013-10-22

The following automatic conversions were performed:

'_refine_ls_weighting_scheme' value 'w = 4(F~o~)^2^/[\s^2^(F~o~)]^2^'
was changed to 'calc'. New tag '_refine_ls_weighting_details' was
created. The value of the new tag was set to 'w =
4(F~o~)^2^/[\s^2^(F~o~)]^2^'.

Automatic conversion script
Id: cif_fix_values 3143 2015-03-26 13:38:13Z robertas 
;
_cod_original_cell_volume 499.8(2)
_cod_database_code 2003947

loop_
_symmetry_equiv_pos_as_xyz
x,y,z
-x,-y,-z

loop_
_atom_site_label
_atom_site_fract_x
_atom_site_fract_y
_atom_site_fract_z
_atom_site_B_iso_or_equiv
_atom_site_type_symbol
O3 .7318(2) .2525(2) .3639(2) 4.16(3) O
O5' .1612(3) .2009(2) .7616(3) 5.26(4) O
O5 .2263(3) .0313(2) .6397(2) 4.41(4) O
O7 .6098(2) .2109(2) .9485(2) 4.16(4) O
O9 .2464(3) .4819(2) .0575(3) 5.15(4) O
O9' .0165(3) .4299(2) .1927(3) 5.71(4) O
N4 .6282(2) .1490(2) .6420(2) 3.04(4) N
N5 .2361(3) .1493(2) .6631(3) 3.54(4) N
C1 .2951(3) .3568(2) .3046(3) 2.92(4) C
C2 .4623(3) .3427(2) .2742(3) 3.06(4) C
C3 .5692(3) .2724(2) .3871(3) 2.84(4) C
C4 .5095(3) .2166(2) .5330(3) 2.66(4) C
C5 .3354(3) .2280(2) .5508(3) 2.98(4) C
C6 .2311(3) .3011(2) .4436(3) 3.17(4) C
C7 .6726(3) .1496(2) .8446(3) 2.97(4) C
C8 .8026(3) .0691(2) .9249(3) 3.86(5) C
C9 .1744(3) .4277(2) .1789(3) 3.10(5) C
HC2 .511(3) .376(2) .175(3) 3.8(3) H
HO3 .714 .262 .221 5.7 H
HN4 .708(3) .127(2) .582(4) 4.2(6) H
HC6 .118(3) .301(2) .476(3) 3.5(5) H
HC8 .835 .030 .818 6.6 H
HC8" .923 .125 1.038 10 H
HC8' .729 -0.001 .968 12 H
HO9 .159 .524 -0.015 7.3 H

loop_
_geom_angle_atom_site_label_1
_geom_angle_atom_site_label_2
_geom_angle_atom_site_label_3
_geom_angle
_geom_angle_publ_flag
C4 N4 C7 125.4(2) yes
O5' N5 O5 124.4(2) yes
O5' N5 C5 118.5(2) yes
O5 N5 C5 117.0(2) yes
C2 C1 C6 121.2(2) yes
C2 C1 C9 120.1(2) yes
C6 C1 C9 118.6(2) yes
C1 C2 C3 119.6(2) yes
O3 C3 C2 123.1(2) yes
O3 C3 C4 116.4(2) yes
C2 C3 C4 120.5(2) yes
N4 C4 C3 116.6(2) yes
N4 C4 C5 125.7(2) yes
C3 C4 C5 117.7(2) yes
N5 C5 C4 121.7(2) yes
N5 C5 C6 115.6(2) yes
C4 C5 C6 122.2(2) yes
C1 C6 C5 118.7(2) yes
O7 C7 N4 121.4(2) yes
O7 C7 C8 123.6(2) yes
N4 C7 C8 115.0(2) yes
O9 C9 O9' 124.2(2) yes
O9 C9 C1 115.6(2) yes
O9' C9 C1 120.2(2) yes
C3 O3 HO3 103.8 no
C9 O9 HO9 109.2 no
C4 N4 HN4 113(2) no
C7 N4 HN4 119(2) no
C1 C2 HC2 125(2) no
C3 C2 HC2 115(2) no
C1 C6 HC6 130.0(10) no
C5 C6 HC6 111.0(10) no
C7 C8 HC8 109.6 no
C7 C8 HC8' 108.9 no
C7 C8 HC8" 109.9 no
HC8 C8 HC*' 108.9 no
HC8 C8 HC8" 110.0 no
HC8" C8 HC8' 109.5 no

loop_
_geom_bond_atom_site_label_1
_geom_bond_atom_site_label_2
_geom_bond_distance
_geom_bond_publ_flag
O3 C3 1.349(3) yes
O5' N5 1.198(3) yes
O5 N5 1.231(3) yes
O7 C7 1.209(3) yes
O9 C9 1.290(3) yes
O9' C9 1.224(3) yes
N4 C4 1.405(3) yes
N4 C7 1.366(3) yes
N5 C5 1.468(3) yes
C1 C2 1.382(4) yes
C1 C6 1.377(3) yes
C1 C9 1.494(3) yes
C2 C3 1.392(3) yes
C3 C4 1.408(3) yes
C4 C5 1.387(3) yes
C5 C6 1.386(3) yes
C7 C8 1.502(3) yes
O3 HO3 1.002 no
O9 HO9 .952 no
N4 HN4 .90(3) no
C2 HC2 .96(3) no
C6 HC6 .95(3) no
C8 HC8 .949 no
C8 HC8" .945 no
C8 HC8' .955 no

loop_
_geom_torsion_atom_site_label_1
_geom_torsion_atom_site_label_2
_geom_torsion_atom_site_label_3
_geom_torsion_atom_site_label_4
_geom_torsion
_geom_torsion_publ_flag
C7 N4 C4 C3 143.6(2) yes
C4 N4 C7 O7 0.1(3) yes
C4 N4 C7 C8 179.9(2) yes
O5 N5 C5 C4 -40.6(3) yes
C9 C1 C2 C3 -177.7(2) yes
C2 C1 C9 O9 -5.4(3) yes
C6 C1 C2 HC2 177.0(10) yes
C2 C1 C6 HC6 -178.0(10) yes
HO9 O9 C9 C1 180.0 yes
